data_7201145
loop_
_publ_author_name
'Peuronen, Anssi'
'Lahtinen, Manu'
'Valkonen, Jussi'

_publ_section_title
;
 The conformational polymorphism and weak interactions in solid state
 structures of ten new monomeric and dimeric substituted
 dibenzyldimethylammonium chloridopalladate salts
;
_journal_issue 11
_journal_name_full CrystEngComm
_journal_page_first 2344
_journal_paper_doi 10.1039/b905421a
_journal_volume 11
_journal_year 2009
_chemical_formula_moiety '2(C16 H20 N1), (Cl6 Pd2)'
_chemical_formula_sum 'C32 H40 Cl6 N2 Pd2'
_chemical_formula_weight 878.16
_chemical_name_systematic
;
?
;
_space_group_IT_number 14
_symmetry_cell_setting monoclinic
_symmetry_space_group_name_Hall '-P 2yn'
_symmetry_space_group_name_H-M 'P 1 21/n 1'
_atom_sites_solution_hydrogens geom
_atom_sites_solution_primary direct
_atom_sites_solution_secondary difmap
_audit_creation_method SHELXL-97
_cell_angle_alpha 90.00
_cell_angle_beta 98.45(3)
_cell_angle_gamma 90.00
_cell_formula_units_Z 2
_cell_length_a 9.2280(18)
_cell_length_b 13.467(3)
_cell_length_c 13.912(3)
_cell_measurement_temperature 153(2)
_cell_volume 1710.1(6)
_computing_cell_refinement DENZO-SMN
_computing_data_collection Collect
_computing_data_reduction DENZO-SMN
_computing_molecular_graphics 'Diamond 3.0'
_computing_structure_refinement 'SHELXL-97 (Sheldrick, 1997)'
_computing_structure_solution SHELXS-97
_diffrn_ambient_temperature 153(2)
_diffrn_measured_fraction_theta_full 0.995
_diffrn_measured_fraction_theta_max 0.995
_diffrn_measurement_device_type 'Kappa APEX II'
_diffrn_radiation_monochromator graphite
_diffrn_radiation_source 'fine-focus sealed tube'
_diffrn_radiation_type MoK\a
_diffrn_radiation_wavelength 0.71073
_diffrn_reflns_av_R_equivalents 0.0951
_diffrn_reflns_av_sigmaI/netI 0.1935
_diffrn_reflns_limit_h_max 11
_diffrn_reflns_limit_h_min -12
_diffrn_reflns_limit_k_max 12
_diffrn_reflns_limit_k_min -18
_diffrn_reflns_limit_l_max 18
_diffrn_reflns_limit_l_min -18
_diffrn_reflns_number 9948
_diffrn_reflns_theta_full 28.70
_diffrn_reflns_theta_max 28.70
_diffrn_reflns_theta_min 2.70
_exptl_absorpt_coefficient_mu 1.546
_exptl_absorpt_correction_T_max 0.9407
_exptl_absorpt_correction_T_min 0.8362
_exptl_absorpt_correction_type multi-scan
_exptl_absorpt_process_details 'Denzo (Z. Otwinowski, 2003)'
_exptl_crystal_colour Yellow
_exptl_crystal_density_diffrn 1.705
_exptl_crystal_density_method 'not measured'
_exptl_crystal_description Plate
_exptl_crystal_F_000 880
_exptl_crystal_size_max 0.12
_exptl_crystal_size_mid 0.08
_exptl_crystal_size_min 0.04
_refine_diff_density_max 2.166
_refine_diff_density_min -0.912
_refine_diff_density_rms 0.195
_refine_ls_extinction_method none
_refine_ls_goodness_of_fit_ref 1.003
_refine_ls_hydrogen_treatment constr
_refine_ls_matrix_type full
_refine_ls_number_parameters 192
_refine_ls_number_reflns 4388
_refine_ls_number_restraints 0
_refine_ls_restrained_S_all 1.003
_refine_ls_R_factor_all 0.1829
_refine_ls_R_factor_gt 0.0812
_refine_ls_shift/su_max 0.000
_refine_ls_shift/su_mean 0.000
_refine_ls_structure_factor_coef Fsqd
_refine_ls_weighting_details 'calc w=1/[\s^2^(Fo^2^)+(0.0555P)^2^+0.0000P] where P=(Fo^2^+2Fc^2^)/3'
_refine_ls_weighting_scheme calc
_refine_ls_wR_factor_gt 0.1375
_refine_ls_wR_factor_ref 0.1696
_reflns_number_gt 2151
_reflns_number_total 4388
_reflns_threshold_expression >2\s(I)
_cod_data_source_file b905421a.txt
_cod_data_source_block 6
_cod_database_code 7201145

loop_
_symmetry_equiv_pos_as_xyz
'x, y, z'
'-x+1/2, y+1/2, -z+1/2'
'-x, -y, -z'
'x-1/2, -y-1/2, z-1/2'

loop_
_atom_site_label
_atom_site_type_symbol
_atom_site_fract_x
_atom_site_fract_y
_atom_site_fract_z
_atom_site_U_iso_or_equiv
_atom_site_adp_type
_atom_site_occupancy
_atom_site_symmetry_multiplicity
_atom_site_calc_flag
_atom_site_refinement_flags
_atom_site_disorder_assembly
_atom_site_disorder_group
Pd1 Pd 0.92247(7) 0.05600(5) 0.58767(4) 0.0236(2) Uani 1 1 d . . .
Cl1 Cl 0.9479(3) 0.03845(16) 0.75169(13) 0.0361(6) Uani 1 1 d . . .
Cl2 Cl 0.7454(2) 0.17249(15) 0.58979(14) 0.0300(5) Uani 1 1 d . . .
Cl3 Cl 0.9026(2) 0.06697(16) 0.41948(13) 0.0311(5) Uani 1 1 d . . .
N1 N 0.4493(7) 0.1312(4) 0.3060(4) 0.0203(15) Uani 1 1 d . . .
C11 C 0.4864(9) 0.0437(6) 0.3735(5) 0.029(2) Uani 1 1 d . . .
H11A H 0.5585 0.0014 0.3482 0.043 Uiso 1 1 calc R . .
H11B H 0.3974 0.0053 0.3778 0.043 Uiso 1 1 calc R . .
H11C H 0.5274 0.0679 0.4383 0.043 Uiso 1 1 calc R . .
C12 C 0.5819(9) 0.1913(6) 0.3045(5) 0.029(2) Uani 1 1 d . . .
H12A H 0.6198 0.2129 0.3707 0.043 Uiso 1 1 calc R . .
H12B H 0.5580 0.2496 0.2631 0.043 Uiso 1 1 calc R . .
H12C H 0.6564 0.1515 0.2788 0.043 Uiso 1 1 calc R . .
C21 C 0.3884(9) 0.0919(6) 0.2032(5) 0.025(2) Uani 1 1 d . . .
H21A H 0.2900 0.0633 0.2051 0.030 Uiso 1 1 calc R . .
H21B H 0.3764 0.1488 0.1576 0.030 Uiso 1 1 calc R . .
C22 C 0.4815(9) 0.0150(6) 0.1640(5) 0.0234(19) Uani 1 1 d . . .
C23 C 0.5974(9) 0.0391(6) 0.1171(5) 0.029(2) Uani 1 1 d . . .
H23 H 0.6242 0.1068 0.1119 0.035 Uiso 1 1 calc R . .
C24 C 0.6774(10) -0.0352(7) 0.0765(6) 0.039(2) Uani 1 1 d . . .
H24 H 0.7596 -0.0180 0.0460 0.047 Uiso 1 1 calc R . .
C25 C 0.6353(10) -0.1323(7) 0.0814(6) 0.034(2) Uani 1 1 d . . .
H25 H 0.6877 -0.1829 0.0535 0.041 Uiso 1 1 calc R . .
C26 C 0.5171(10) -0.1568(6) 0.1269(5) 0.031(2) Uani 1 1 d . . .
H26 H 0.4875 -0.2242 0.1297 0.037 Uiso 1 1 calc R . .
C27 C 0.4410(10) -0.0829(6) 0.1688(5) 0.030(2) Uani 1 1 d . . .
H27 H 0.3606 -0.1003 0.2009 0.036 Uiso 1 1 calc R . .
C31 C 0.3274(9) 0.1934(6) 0.3386(5) 0.029(2) Uani 1 1 d . . .
H31A H 0.3094 0.2520 0.2955 0.035 Uiso 1 1 calc R . .
H31B H 0.2363 0.1535 0.3310 0.035 Uiso 1 1 calc R . .
C32 C 0.3608(9) 0.2288(6) 0.4431(5) 0.0221(18) Uani 1 1 d . . .
C33 C 0.3062(9) 0.1761(7) 0.5164(6) 0.030(2) Uani 1 1 d . . .
H33 H 0.2514 0.1170 0.5013 0.036 Uiso 1 1 calc R . .
C34 C 0.3321(10) 0.2104(7) 0.6111(6) 0.033(2) Uani 1 1 d . . .
H34 H 0.2946 0.1742 0.6607 0.039 Uiso 1 1 calc R . .
C35 C 0.4107(9) 0.2952(7) 0.6349(5) 0.028(2) Uani 1 1 d . . .
H35 H 0.4288 0.3173 0.7004 0.033 Uiso 1 1 calc R . .
C36 C 0.4633(10) 0.3482(6) 0.5625(6) 0.032(2) Uani 1 1 d . . .
H36 H 0.5185 0.4070 0.5783 0.039 Uiso 1 1 calc R . .
C37 C 0.4363(9) 0.3164(6) 0.4675(6) 0.028(2) Uani 1 1 d . . .
H37 H 0.4698 0.3550 0.4181 0.033 Uiso 1 1 calc R . .

loop_
_atom_site_aniso_label
_atom_site_aniso_U_11
_atom_site_aniso_U_22
_atom_site_aniso_U_33
_atom_site_aniso_U_23
_atom_site_aniso_U_13
_atom_site_aniso_U_12
Pd1 0.0255(4) 0.0195(3) 0.0246(3) 0.0020(3) -0.0003(2) 0.0005(3)
Cl1 0.0481(16) 0.0357(14) 0.0236(10) 0.0021(10) 0.0026(9) 0.0019(12)
Cl2 0.0357(14) 0.0213(11) 0.0332(11) -0.0007(9) 0.0052(9) 0.0051(10)
Cl3 0.0335(13) 0.0317(12) 0.0266(10) 0.0046(10) -0.0005(8) 0.0122(11)
N1 0.025(4) 0.011(3) 0.023(3) 0.004(3) -0.002(3) 0.004(3)
C11 0.033(5) 0.020(5) 0.029(4) 0.001(4) -0.007(4) 0.003(4)
C12 0.027(5) 0.031(5) 0.028(4) -0.004(4) 0.001(4) 0.004(4)
C21 0.032(5) 0.019(4) 0.019(4) -0.004(4) -0.013(3) -0.007(4)
C22 0.019(5) 0.025(5) 0.022(4) -0.002(4) -0.007(3) -0.002(4)
C23 0.028(5) 0.028(5) 0.028(4) -0.006(4) -0.010(4) -0.010(4)
C24 0.020(5) 0.061(7) 0.034(5) -0.007(5) -0.002(4) -0.003(5)
C25 0.040(6) 0.036(6) 0.022(4) -0.009(4) -0.010(4) 0.012(5)
C26 0.044(6) 0.016(4) 0.028(5) 0.001(4) -0.006(4) -0.001(4)
C27 0.047(6) 0.019(5) 0.026(4) -0.006(4) 0.007(4) -0.004(4)
C31 0.028(5) 0.024(5) 0.033(5) -0.005(4) -0.006(4) 0.004(4)
C32 0.021(5) 0.019(4) 0.026(4) 0.001(4) 0.000(3) 0.009(4)
C33 0.019(5) 0.030(5) 0.039(5) 0.002(4) -0.001(4) 0.010(4)
C34 0.036(6) 0.036(6) 0.026(4) 0.005(4) 0.004(4) 0.008(5)
C35 0.031(5) 0.035(5) 0.017(4) -0.003(4) 0.003(3) 0.009(4)
C36 0.035(6) 0.023(5) 0.035(5) -0.020(4) -0.004(4) 0.001(4)
C37 0.039(6) 0.010(4) 0.034(5) -0.003(4) 0.005(4) 0.002(4)

loop_
_atom_type_symbol
_atom_type_description
_atom_type_scat_dispersion_real
_atom_type_scat_dispersion_imag
_atom_type_scat_source
C C 0.0033 0.0016 'International Tables Vol C Tables 4.2.6.8 and 6.1.1.4'
H H 0.0000 0.0000 'International Tables Vol C Tables 4.2.6.8 and 6.1.1.4'
N N 0.0061 0.0033 'International Tables Vol C Tables 4.2.6.8 and 6.1.1.4'
Cl Cl 0.1484 0.1585 'International Tables Vol C Tables 4.2.6.8 and 6.1.1.4'
Pd Pd -0.9988 1.0072 'International Tables Vol C Tables 4.2.6.8 and 6.1.1.4'

loop_
_geom_angle_atom_site_label_1
_geom_angle_atom_site_label_2
_geom_angle_atom_site_label_3
_geom_angle
_geom_angle_site_symmetry_1
_geom_angle_site_symmetry_3
_geom_angle_publ_flag
Cl2 Pd1 Cl1 91.56(8) . . ?
Cl2 Pd1 Cl3 91.07(8) . . ?
Cl1 Pd1 Cl3 177.28(8) . . ?
Cl2 Pd1 Cl3 177.59(8) . 3_756 ?
Cl1 Pd1 Cl3 89.95(8) . 3_756 ?
Cl3 Pd1 Cl3 87.40(7) . 3_756 ?
Pd1 Cl3 Pd1 92.60(7) . 3_756 ?
C12 N1 C11 108.9(6) . . ?
C12 N1 C31 110.7(6) . . ?
C11 N1 C31 110.6(6) . . ?
C12 N1 C21 111.4(6) . . ?
C11 N1 C21 109.0(6) . . ?
C31 N1 C21 106.2(6) . . ?
N1 C11 H11A 109.5 . . ?
N1 C11 H11B 109.5 . . ?
H11A C11 H11B 109.5 . . ?
N1 C11 H11C 109.5 . . ?
H11A C11 H11C 109.5 . . ?
H11B C11 H11C 109.5 . . ?
N1 C12 H12A 109.5 . . ?
N1 C12 H12B 109.5 . . ?
H12A C12 H12B 109.5 . . ?
N1 C12 H12C 109.5 . . ?
H12A C12 H12C 109.5 . . ?
H12B C12 H12C 109.5 . . ?
C22 C21 N1 115.0(6) . . ?
C22 C21 H21A 108.5 . . ?
N1 C21 H21A 108.5 . . ?
C22 C21 H21B 108.5 . . ?
N1 C21 H21B 108.5 . . ?
H21A C21 H21B 107.5 . . ?
C23 C22 C27 119.2(8) . . ?
C23 C22 C21 122.6(8) . . ?
C27 C22 C21 118.1(8) . . ?
C22 C23 C24 120.9(8) . . ?
C22 C23 H23 119.6 . . ?
C24 C23 H23 119.6 . . ?
C25 C24 C23 119.3(9) . . ?
C25 C24 H24 120.4 . . ?
C23 C24 H24 120.4 . . ?
C24 C25 C26 120.0(9) . . ?
C24 C25 H25 120.0 . . ?
C26 C25 H25 120.0 . . ?
C25 C26 C27 120.2(8) . . ?
C25 C26 H26 119.9 . . ?
C27 C26 H26 119.9 . . ?
C22 C27 C26 120.4(8) . . ?
C22 C27 H27 119.8 . . ?
C26 C27 H27 119.8 . . ?
C32 C31 N1 113.8(6) . . ?
C32 C31 H31A 108.8 . . ?
N1 C31 H31A 108.8 . . ?
C32 C31 H31B 108.8 . . ?
N1 C31 H31B 108.8 . . ?
H31A C31 H31B 107.7 . . ?
C37 C32 C33 118.4(7) . . ?
C37 C32 C31 121.7(7) . . ?
C33 C32 C31 119.7(8) . . ?
C34 C33 C32 119.7(8) . . ?
C34 C33 H33 120.1 . . ?
C32 C33 H33 120.1 . . ?
C35 C34 C33 121.3(8) . . ?
C35 C34 H34 119.3 . . ?
C33 C34 H34 119.3 . . ?
C34 C35 C36 119.1(7) . . ?
C34 C35 H35 120.4 . . ?
C36 C35 H35 120.4 . . ?
C37 C36 C35 120.4(8) . . ?
C37 C36 H36 119.8 . . ?
C35 C36 H36 119.8 . . ?
C36 C37 C32 120.9(8) . . ?
C36 C37 H37 119.5 . . ?
C32 C37 H37 119.5 . . ?

loop_
_geom_bond_atom_site_label_1
_geom_bond_atom_site_label_2
_geom_bond_distance
_geom_bond_site_symmetry_2
_geom_bond_publ_flag
Pd1 Cl2 2.268(2) . ?
Pd1 Cl1 2.272(2) . ?
Pd1 Cl3 2.325(2) . ?
Pd1 Cl3 2.325(2) 3_756 ?
Cl3 Pd1 2.325(2) 3_756 ?
N1 C12 1.470(10) . ?
N1 C11 1.514(9) . ?
N1 C31 1.525(10) . ?
N1 C21 1.551(8) . ?
C11 H11A 0.9800 . ?
C11 H11B 0.9800 . ?
C11 H11C 0.9800 . ?
C12 H12A 0.9800 . ?
C12 H12B 0.9800 . ?
C12 H12C 0.9800 . ?
C21 C22 1.499(11) . ?
C21 H21A 0.9900 . ?
C21 H21B 0.9900 . ?
C22 C23 1.372(11) . ?
C22 C27 1.375(11) . ?
C23 C24 1.409(12) . ?
C23 H23 0.9500 . ?
C24 C25 1.369(12) . ?
C24 H24 0.9500 . ?
C25 C26 1.379(12) . ?
C25 H25 0.9500 . ?
C26 C27 1.394(11) . ?
C26 H26 0.9500 . ?
C27 H27 0.9500 . ?
C31 C32 1.517(10) . ?
C31 H31A 0.9900 . ?
C31 H31B 0.9900 . ?
C32 C37 1.387(11) . ?
C32 C33 1.395(11) . ?
C33 C34 1.383(11) . ?
C33 H33 0.9500 . ?
C34 C35 1.367(12) . ?
C34 H34 0.9500 . ?
C35 C36 1.380(12) . ?
C35 H35 0.9500 . ?
C36 C37 1.376(10) . ?
C36 H36 0.9500 . ?
C37 H37 0.9500 . ?

loop_
_geom_torsion_atom_site_label_1
_geom_torsion_atom_site_label_2
_geom_torsion_atom_site_label_3
_geom_torsion_atom_site_label_4
_geom_torsion
_geom_torsion_site_symmetry_1
_geom_torsion_site_symmetry_2
_geom_torsion_site_symmetry_3
_geom_torsion_site_symmetry_4
_geom_torsion_publ_flag
Cl2 Pd1 Cl3 Pd1 -178.14(8) . . . 3_756 ?
Cl1 Pd1 Cl3 Pd1 -13.2(19) . . . 3_756 ?
Cl3 Pd1 Cl3 Pd1 0.0 3_756 . . 3_756 ?
C12 N1 C21 C22 69.1(8) . . . . ?
C11 N1 C21 C22 -51.1(9) . . . . ?
C31 N1 C21 C22 -170.3(7) . . . . ?
N1 C21 C22 C23 -84.6(9) . . . . ?
N1 C21 C22 C27 100.7(9) . . . . ?
C27 C22 C23 C24 -1.8(12) . . . . ?
C21 C22 C23 C24 -176.5(7) . . . . ?
C22 C23 C24 C25 2.1(12) . . . . ?
C23 C24 C25 C26 -0.8(12) . . . . ?
C24 C25 C26 C27 -0.7(12) . . . . ?
C23 C22 C27 C26 0.3(12) . . . . ?
C21 C22 C27 C26 175.2(7) . . . . ?
C25 C26 C27 C22 1.0(12) . . . . ?
C12 N1 C31 C32 -65.5(8) . . . . ?
C11 N1 C31 C32 55.3(9) . . . . ?
C21 N1 C31 C32 173.4(7) . . . . ?
N1 C31 C32 C37 87.2(9) . . . . ?
N1 C31 C32 C33 -97.3(9) . . . . ?
C37 C32 C33 C34 -2.0(11) . . . . ?
C31 C32 C33 C34 -177.7(7) . . . . ?
C32 C33 C34 C35 0.0(12) . . . . ?
C33 C34 C35 C36 0.9(13) . . . . ?
C34 C35 C36 C37 0.4(13) . . . . ?
C35 C36 C37 C32 -2.5(12) . . . . ?
C33 C32 C37 C36 3.3(12) . . . . ?
C31 C32 C37 C36 178.8(7) . . . . ?
